data_7118842
loop_
_publ_author_name
'Gadekar, Santosh C.'
'Reddy, Baddigam K.'
'Panchal, Santosh P.'
'Anand, Venkataramanarao G.'

_publ_section_title
;
 Metal assisted cyclomerization of benzodipyrrins into expanded norroles,
 aza-heptalene and acyclic dimers.
;
_journal_issue 24
_journal_name_full 'Chemical communications (Cambridge, England)'
_journal_page_first 4565
_journal_page_last 4568
_journal_paper_doi 10.1039/c5cc10356h
_journal_volume 52
_journal_year 2016
_chemical_formula_moiety 'C57 H21 F15 N6 O3, 2(C2), C'
_chemical_formula_sum 'C62 H21 F15 N6 O3'
_chemical_formula_weight 1182.85
_chemical_name_systematic
; 
 ? 
;
_space_group_IT_number 14
_symmetry_cell_setting monoclinic
_symmetry_space_group_name_Hall '-P 2ybc'
_symmetry_space_group_name_H-M 'P 1 21/c 1'
_atom_sites_solution_hydrogens geom
_atom_sites_solution_primary direct
_atom_sites_solution_secondary difmap
_audit_creation_method SHELXL-97
_audit_update_record
;
2015-09-25 deposited with the CCDC.
2016-02-29 downloaded from the CCDC.
;
_cell_angle_alpha 90.00
_cell_angle_beta 91.418(5)
_cell_angle_gamma 90.00
_cell_formula_units_Z 4
_cell_length_a 8.6387(19)
_cell_length_b 14.094(3)
_cell_length_c 42.764(10)
_cell_measurement_temperature 100
_cell_volume 5205(2)
_computing_cell_refinement 'Bruker SMART'
_computing_data_collection 'Bruker SMART'
_computing_data_reduction 'Bruker SMART'
_computing_molecular_graphics 'Bruker SHELXTL'
_computing_publication_material 'Bruker SHELXTL'
_computing_structure_refinement 'SHELXL-97 (Sheldrick, 2008)'
_computing_structure_solution 'SHELXS-97 (Sheldrick, 2008)'
_diffrn_ambient_temperature 100
_diffrn_measured_fraction_theta_full 0.992
_diffrn_measured_fraction_theta_max 0.992
_diffrn_measurement_device_type 'Bruker APEX-II CCD'
_diffrn_measurement_method '\f and \w scans'
_diffrn_radiation_monochromator graphite
_diffrn_radiation_source 'fine-focus sealed tube'
_diffrn_radiation_type MoK\a
_diffrn_radiation_wavelength 0.71073
_diffrn_reflns_av_R_equivalents 0.1388
_diffrn_reflns_av_sigmaI/netI 0.1206
_diffrn_reflns_limit_h_max 10
_diffrn_reflns_limit_h_min -10
_diffrn_reflns_limit_k_max 16
_diffrn_reflns_limit_k_min -16
_diffrn_reflns_limit_l_max 49
_diffrn_reflns_limit_l_min -49
_diffrn_reflns_number 64676
_diffrn_reflns_theta_full 24.41
_diffrn_reflns_theta_max 24.41
_diffrn_reflns_theta_min 0.95
_exptl_absorpt_coefficient_mu 0.132
_exptl_absorpt_correction_T_max 0.988
_exptl_absorpt_correction_T_min 0.984
_exptl_absorpt_correction_type multi-scan
_exptl_absorpt_process_details 'multi-scan absorption correction'
_exptl_crystal_colour Brown
_exptl_crystal_density_diffrn 1.510
_exptl_crystal_density_method 'not measured'
_exptl_crystal_description Rectangular
_exptl_crystal_F_000 2376
_exptl_crystal_size_max 0.20
_exptl_crystal_size_mid 0.10
_exptl_crystal_size_min 0.09
_refine_diff_density_max 1.623
_refine_diff_density_min -0.590
_refine_diff_density_rms 0.209
_refine_ls_extinction_method none
_refine_ls_goodness_of_fit_ref 1.554
_refine_ls_hydrogen_treatment mixed
_refine_ls_matrix_type full
_refine_ls_number_parameters 775
_refine_ls_number_reflns 8490
_refine_ls_number_restraints 247
_refine_ls_restrained_S_all 1.536
_refine_ls_R_factor_all 0.1785
_refine_ls_R_factor_gt 0.1046
_refine_ls_shift/su_max 0.059
_refine_ls_shift/su_mean 0.002
_refine_ls_structure_factor_coef Fsqd
_refine_ls_weighting_details 'calc w=1/[\s^2^(Fo^2^)+(0.1000P)^2^+0.0000P] where P=(Fo^2^+2Fc^2^)/3'
_refine_ls_weighting_scheme calc
_refine_ls_wR_factor_gt 0.2612
_refine_ls_wR_factor_ref 0.2842
_reflns_number_gt 4952
_reflns_number_total 8559
_reflns_threshold_expression >2sigma(I)
_cod_data_source_file c5cc10356h2.cif
_cod_data_source_block 1122
_cod_depositor_comments
;
The following automatic conversions were performed:

'_symmetry_cell_setting' value 'Monoclinic' changed to 'monoclinic'
according to
/usr/data/users/saulius/crontab/automatic-downloads/rss-feeds/RSC/lib/dictionaries/cif_core.dic
dictionary named 'cif_core.dic' version 2.4.2 from 2011-04-26.

Automatic conversion script
Id: cif_fix_values 4268 2015-11-12 08:31:59Z antanas 

 Adding full bibliography for 7118838--7118842.cif.
;
_cod_original_sg_symbol_H-M 'P 21/c'
_cod_database_code 7118842

loop_
_symmetry_equiv_pos_as_xyz
'x, y, z'
'-x, y+1/2, -z+1/2'
'-x, -y, -z'
'x, -y-1/2, z-1/2'

loop_
_atom_site_label
_atom_site_type_symbol
_atom_site_fract_x
_atom_site_fract_y
_atom_site_fract_z
_atom_site_U_iso_or_equiv
_atom_site_adp_type
_atom_site_occupancy
_atom_site_symmetry_multiplicity
_atom_site_calc_flag
_atom_site_refinement_flags
F5 F 0.2646(5) 0.3116(3) 1.07181(9) 0.0318(10) Uani 1 1 d U
F15 F 1.1936(4) 0.3098(3) 0.87815(9) 0.0307(10) Uani 1 1 d U
F11 F 0.8021(5) 0.4762(3) 0.82162(10) 0.0355(11) Uani 1 1 d U
F10 F 0.1973(4) -0.1552(3) 0.87018(9) 0.0310(10) Uani 1 1 d U
F1 F 0.8131(4) 0.3150(3) 1.08223(9) 0.0304(10) Uani 1 1 d U
F14 F 1.4055(5) 0.3749(3) 0.83789(10) 0.0380(11) Uani 1 1 d U
F7 F -0.3963(5) -0.0301(3) 0.87256(10) 0.0372(11) Uani 1 1 d U
F6 F -0.1706(5) 0.0688(3) 0.90345(9) 0.0342(11) Uani 1 1 d U
F4 F 0.2445(5) 0.3721(3) 1.13099(10) 0.0394(11) Uani 1 1 d U
F2 F 0.7885(5) 0.3754(3) 1.14156(10) 0.0401(11) Uani 1 1 d U
F12 F 1.0160(5) 0.5421(3) 0.78240(10) 0.0445(12) Uani 1 1 d U
F9 F -0.0276(5) -0.2516(3) 0.83857(10) 0.0411(12) Uani 1 1 d U
F8 F -0.3249(5) -0.1879(3) 0.83986(10) 0.0428(12) Uani 1 1 d U
F3 F 0.5052(5) 0.4041(3) 1.16641(10) 0.0441(12) Uani 1 1 d U
F13 F 1.3163(5) 0.4893(3) 0.78943(10) 0.0420(12) Uani 1 1 d U
O1 O 0.6349(5) 0.2691(3) 0.97185(11) 0.0267(12) Uani 1 1 d U
O3 O 0.3723(5) 0.1301(3) 0.94547(11) 0.0266(12) Uani 1 1 d U
O2 O 0.5683(6) 0.2665(3) 0.89877(11) 0.0300(12) Uani 1 1 d U
N6 N 0.4365(6) 0.1595(4) 1.00575(14) 0.0225(13) Uani 1 1 d U
H6 H 0.4459 0.1884 0.9882 0.027 Uiso 1 1 calc R
N1 N 0.7363(6) 0.4203(4) 0.98013(13) 0.0206(13) Uani 1 1 d U
N3 N 0.5660(7) 0.1837(4) 0.85260(13) 0.0253(14) Uani 1 1 d U
N4 N 0.3702(6) 0.1131(4) 0.88383(14) 0.0243(14) Uani 1 1 d U
H4 H 0.4193 0.1210 0.9014 0.029 Uiso 1 1 calc R
N2 N 0.7743(6) 0.3766(4) 0.92694(13) 0.0228(13) Uani 1 1 d U
H2 H 0.7030 0.3340 0.9266 0.027 Uiso 1 1 calc R
N5 N 0.2867(6) 0.0296(4) 0.98407(13) 0.0217(13) Uani 1 1 d U
C39 C 0.6672(9) 0.1681(5) 0.82739(16) 0.0277(17) Uani 1 1 d U
C29 C 0.0211(8) -0.0416(4) 0.88814(16) 0.0208(15) Uani 1 1 d U
C4 C 0.7252(8) 0.4915(4) 1.00357(16) 0.0194(15) Uani 1 1 d U
C10 C 0.5400(8) 0.3109(4) 1.07483(16) 0.0227(15) Uani 1 1 d U
C54 C 0.8675(8) 0.3996(5) 0.90216(17) 0.0246(16) Uani 1 1 d U
C44 C 0.7948(8) 0.2274(5) 0.83146(17) 0.0254(16) Uani 1 1 d U
C16 C 0.4908(8) 0.1926(5) 1.03428(17) 0.0225(16) Uani 1 1 d U
C19 C 0.3652(8) 0.0735(5) 1.00956(16) 0.0217(15) Uani 1 1 d U
C1 C 0.6539(8) 0.3387(5) 0.98909(16) 0.0202(15) Uani 1 1 d U
C30 C -0.1319(8) -0.0121(5) 0.88843(17) 0.0246(16) Uani 1 1 d U
C56 C 0.9330(8) 0.4910(4) 0.94363(17) 0.0236(16) Uani 1 1 d U
H56 H 0.9816 0.5354 0.9566 0.028 Uiso 1 1 calc R
C20 C 0.1805(8) -0.0476(4) 0.98592(16) 0.0205(15) Uani 1 1 d U
C35 C 0.2280(8) 0.0697(5) 0.87994(17) 0.0242(16) Uani 1 1 d U
C28 C 0.1490(8) 0.0155(4) 0.90316(16) 0.0206(15) Uani 1 1 d U
C27 C 0.2893(8) 0.0629(5) 0.95349(16) 0.0220(15) Uani 1 1 d U
C48 C 0.9933(8) 0.3911(5) 0.85121(16) 0.0231(15) Uani 1 1 d U
C55 C 0.9667(8) 0.4724(5) 0.91313(17) 0.0266(17) Uani 1 1 d U
H55 H 1.0421 0.5027 0.9016 0.032 Uiso 1 1 calc R
C50 C 1.0585(9) 0.4838(5) 0.80608(17) 0.0305(18) Uani 1 1 d U
C46 C 0.6322(9) 0.2461(5) 0.87385(17) 0.0250(16) Uani 1 1 d U
C38 C 0.4201(8) 0.1414(5) 0.85545(17) 0.0251(16) Uani 1 1 d U
C57 C 0.8128(8) 0.4312(5) 0.95156(17) 0.0227(16) Uani 1 1 d U
C34 C 0.0497(8) -0.1226(5) 0.87131(16) 0.0235(16) Uani 1 1 d U
C47 C 0.8705(8) 0.3527(5) 0.87283(16) 0.0230(16) Uani 1 1 d U
C52 C 1.2567(8) 0.3996(5) 0.83420(17) 0.0270(17) Uani 1 1 d U
C26 C 0.1777(8) 0.0054(5) 0.93448(17) 0.0230(15) Uani 1 1 d U
C3 C 0.6471(8) 0.4523(4) 1.02916(16) 0.0203(15) Uani 1 1 d U
C25 C 0.1110(8) -0.0627(4) 0.95653(16) 0.0217(15) Uani 1 1 d U
C15 C 0.3981(8) 0.3266(5) 1.08885(16) 0.0238(16) Uani 1 1 d U
C9 C 0.5510(8) 0.2856(4) 1.04083(16) 0.0211(15) Uani 1 1 d U
C45 C 0.7775(8) 0.2815(5) 0.86029(16) 0.0223(15) Uani 1 1 d U
C2 C 0.6076(8) 0.3542(4) 1.02185(16) 0.0207(15) Uani 1 1 d U
C13 C 0.5164(9) 0.3739(5) 1.13678(17) 0.0304(17) Uani 1 1 d U
C18 C 0.3793(8) 0.0471(5) 1.04073(16) 0.0248(17) Uani 1 1 d U
H18 H 0.3440 -0.0089 1.0496 0.030 Uiso 1 1 calc R
C11 C 0.6717(9) 0.3277(5) 1.09396(17) 0.0246(16) Uani 1 1 d U
C17 C 0.4571(8) 0.1214(5) 1.05622(17) 0.0243(16) Uani 1 1 d U
H17 H 0.4824 0.1233 1.0775 0.029 Uiso 1 1 calc R
C8 C 0.6128(8) 0.5144(4) 1.05377(17) 0.0229(16) Uani 1 1 d U
H8 H 0.5565 0.4925 1.0706 0.028 Uiso 1 1 calc R
C23 C -0.0347(8) -0.1913(5) 0.97876(17) 0.0271(17) Uani 1 1 d U
H23 H -0.1069 -0.2399 0.9765 0.033 Uiso 1 1 calc R
C14 C 0.3864(9) 0.3590(5) 1.11831(18) 0.0293(17) Uani 1 1 d U
C12 C 0.6585(9) 0.3593(5) 1.12410(18) 0.0295(17) Uani 1 1 d U
C36 C 0.1914(9) 0.0742(5) 0.84759(17) 0.0286(17) Uani 1 1 d U
H36 H 0.1019 0.0505 0.8379 0.034 Uiso 1 1 calc R
C7 C 0.6619(8) 0.6072(5) 1.05315(17) 0.0269(17) Uani 1 1 d U
H7 H 0.6421 0.6466 1.0700 0.032 Uiso 1 1 calc R
C37 C 0.3115(9) 0.1199(5) 0.83259(18) 0.0319(18) Uani 1 1 d U
H37 H 0.3171 0.1333 0.8114 0.038 Uiso 1 1 calc R
C33 C -0.0620(9) -0.1731(5) 0.85566(18) 0.0309(18) Uani 1 1 d U
C24 C 0.0029(8) -0.1364(4) 0.95265(17) 0.0234(16) Uani 1 1 d U
H24 H -0.0429 -0.1486 0.9332 0.028 Uiso 1 1 calc R
C6 C 0.7406(8) 0.6431(5) 1.02779(17) 0.0261(17) Uani 1 1 d U
H6A H 0.7729 0.7060 1.0278 0.031 Uiso 1 1 calc R
C31 C -0.2477(9) -0.0611(5) 0.87212(18) 0.0297(17) Uani 1 1 d U
C49 C 0.9517(9) 0.4497(5) 0.82639(17) 0.0269(16) Uani 1 1 d U
C5 C 0.7711(8) 0.5849(5) 1.00238(17) 0.0241(17) Uani 1 1 d U
H5 H 0.8212 0.6086 0.9850 0.029 Uiso 1 1 calc R
C32 C -0.2119(9) -0.1417(5) 0.85576(18) 0.0292(17) Uani 1 1 d U
C53 C 1.1472(8) 0.3672(5) 0.85462(17) 0.0247(16) Uani 1 1 d U
C51 C 1.2116(9) 0.4564(5) 0.81028(17) 0.0318(17) Uani 1 1 d U
C42 C 0.8990(9) 0.1532(5) 0.78527(18) 0.0360(19) Uani 1 1 d U
H42 H 0.9759 0.1490 0.7705 0.043 Uiso 1 1 calc R
C21 C 0.1438(8) -0.1013(5) 1.01171(17) 0.0246(16) Uani 1 1 d U
H21 H 0.1899 -0.0899 1.0312 0.030 Uiso 1 1 calc R
C40 C 0.6533(9) 0.1006(5) 0.80405(17) 0.0343(19) Uani 1 1 d U
H40 H 0.5684 0.0600 0.8027 0.041 Uiso 1 1 calc R
C22 C 0.0328(8) -0.1747(5) 1.00721(18) 0.0299(18) Uani 1 1 d U
H22 H 0.0057 -0.2121 1.0241 0.036 Uiso 1 1 calc R
C43 C 0.9149(8) 0.2175(5) 0.80975(17) 0.0285(17) Uani 1 1 d U
H43 H 1.0042 0.2541 0.8119 0.034 Uiso 1 1 calc R
C41 C 0.7707(9) 0.0958(5) 0.78274(19) 0.038(2) Uani 1 1 d U
H41 H 0.7627 0.0527 0.7663 0.046 Uiso 1 1 calc R
C1S C 0.305(3) 0.2651(9) 0.7634(6) 0.242(10) Uani 1 1 d U
C2S C 0.337(2) 0.1834(14) 0.7353(4) 0.165(6) Uani 1 1 d U
C3S C 0.550(4) 0.2915(16) 0.7330(6) 0.282(13) Uani 1 1 d U
C5S C 0.851(4) 0.370(2) 0.7223(5) 0.325(14) Uani 1 1 d U
C6S C 0.594(4) 0.3797(14) 0.7330(6) 0.337(17) Uani 1 1 d U

loop_
_atom_site_aniso_label
_atom_site_aniso_U_11
_atom_site_aniso_U_22
_atom_site_aniso_U_33
_atom_site_aniso_U_23
_atom_site_aniso_U_13
_atom_site_aniso_U_12
F5 0.025(2) 0.037(2) 0.034(3) -0.0054(19) 0.003(2) 0.0017(19)
F15 0.030(3) 0.032(2) 0.030(3) 0.0038(18) 0.005(2) 0.0023(18)
F11 0.030(3) 0.042(3) 0.034(3) 0.0043(19) 0.001(2) 0.0029(19)
F10 0.025(2) 0.032(2) 0.036(3) -0.0064(18) 0.004(2) 0.0019(18)
F1 0.024(2) 0.037(2) 0.031(3) 0.0009(19) 0.0008(19) -0.0025(18)
F14 0.027(3) 0.049(3) 0.038(3) -0.001(2) 0.006(2) 0.000(2)
F7 0.027(3) 0.037(2) 0.048(3) 0.009(2) -0.001(2) 0.0009(19)
F6 0.037(3) 0.029(2) 0.037(3) -0.0046(19) 0.010(2) 0.0039(18)
F4 0.043(3) 0.047(3) 0.030(3) -0.005(2) 0.017(2) 0.006(2)
F2 0.043(3) 0.043(3) 0.033(3) -0.011(2) -0.010(2) 0.002(2)
F12 0.049(3) 0.057(3) 0.028(3) 0.019(2) 0.003(2) 0.001(2)
F9 0.047(3) 0.027(2) 0.049(3) -0.0144(19) 0.000(2) -0.0007(19)
F8 0.036(3) 0.042(3) 0.050(3) -0.004(2) -0.012(2) -0.012(2)
F3 0.058(3) 0.051(3) 0.024(3) -0.010(2) 0.004(2) 0.003(2)
F13 0.038(3) 0.059(3) 0.029(3) 0.011(2) 0.010(2) -0.013(2)
O1 0.030(3) 0.024(3) 0.026(3) -0.001(2) 0.009(2) -0.001(2)
O3 0.035(3) 0.021(3) 0.024(3) 0.004(2) 0.002(2) -0.007(2)
O2 0.029(3) 0.035(3) 0.027(3) -0.011(2) 0.013(2) -0.010(2)
N6 0.021(4) 0.021(3) 0.025(3) 0.003(2) 0.002(3) -0.003(2)
N1 0.022(3) 0.023(3) 0.017(3) -0.002(2) 0.005(3) -0.002(2)
N3 0.029(3) 0.031(3) 0.016(3) -0.005(2) 0.004(3) -0.002(3)
N4 0.024(3) 0.029(3) 0.020(3) -0.003(3) -0.002(3) -0.003(3)
N2 0.026(4) 0.024(3) 0.019(3) 0.001(2) 0.006(3) -0.008(2)
N5 0.021(3) 0.025(3) 0.020(3) -0.001(2) 0.008(3) -0.001(2)
C39 0.035(4) 0.030(4) 0.019(4) -0.003(3) 0.007(3) 0.001(3)
C29 0.023(4) 0.020(3) 0.019(4) 0.006(3) 0.003(3) 0.000(3)
C4 0.019(4) 0.022(3) 0.018(4) -0.005(3) 0.001(3) -0.003(3)
C10 0.027(4) 0.015(3) 0.027(4) -0.001(3) 0.002(3) -0.001(3)
C54 0.018(4) 0.032(4) 0.024(4) 0.000(3) 0.003(3) -0.004(3)
C44 0.029(4) 0.024(4) 0.024(4) 0.000(3) 0.009(3) 0.001(3)
C16 0.022(4) 0.020(3) 0.026(4) -0.002(3) 0.005(3) 0.003(3)
C19 0.022(4) 0.024(4) 0.019(4) 0.000(3) 0.002(3) 0.002(3)
C1 0.016(4) 0.024(4) 0.020(4) 0.003(3) -0.002(3) -0.003(3)
C30 0.025(4) 0.019(4) 0.030(5) 0.005(3) 0.007(3) 0.004(3)
C56 0.024(4) 0.020(4) 0.027(4) -0.003(3) 0.009(3) -0.007(3)
C20 0.015(4) 0.024(4) 0.022(4) 0.003(3) 0.002(3) 0.000(3)
C35 0.025(4) 0.021(4) 0.027(4) -0.002(3) 0.008(3) -0.003(3)
C28 0.022(4) 0.017(4) 0.023(4) 0.001(3) 0.001(3) 0.003(3)
C27 0.024(4) 0.023(4) 0.019(4) 0.000(3) 0.009(3) 0.002(3)
C48 0.024(4) 0.026(4) 0.020(4) -0.007(3) 0.007(3) -0.005(3)
C55 0.030(5) 0.023(4) 0.026(4) -0.002(3) 0.006(3) -0.007(3)
C50 0.033(4) 0.037(4) 0.021(5) 0.008(3) -0.001(3) -0.004(3)
C46 0.033(4) 0.026(4) 0.016(4) 0.000(3) -0.002(3) -0.003(3)
C38 0.030(4) 0.023(4) 0.022(4) 0.000(3) 0.002(3) -0.007(3)
C57 0.022(4) 0.022(4) 0.024(4) -0.005(3) 0.007(3) 0.002(3)
C34 0.020(4) 0.024(4) 0.027(5) 0.001(3) 0.003(3) 0.003(3)
C47 0.029(4) 0.020(4) 0.020(4) 0.000(3) 0.005(3) 0.001(3)
C52 0.019(4) 0.038(4) 0.024(4) 0.002(3) 0.002(3) 0.004(3)
C26 0.021(4) 0.024(4) 0.024(4) -0.003(3) 0.006(3) -0.001(3)
C3 0.021(4) 0.025(3) 0.015(4) -0.002(3) -0.002(3) -0.005(3)
C25 0.023(4) 0.016(3) 0.026(4) -0.001(3) 0.011(3) 0.004(3)
C15 0.030(4) 0.022(4) 0.020(4) -0.005(3) 0.002(3) -0.007(3)
C9 0.018(4) 0.023(3) 0.022(4) -0.002(3) 0.003(3) 0.001(3)
C45 0.022(4) 0.029(4) 0.016(4) 0.002(3) -0.003(3) 0.002(3)
C2 0.019(4) 0.023(3) 0.020(4) -0.001(3) 0.000(3) 0.000(3)
C13 0.045(4) 0.029(4) 0.017(4) -0.005(3) 0.001(3) 0.003(4)
C18 0.028(5) 0.023(4) 0.023(4) 0.006(3) 0.002(3) 0.001(3)
C11 0.031(4) 0.022(4) 0.021(4) 0.002(3) 0.005(3) -0.001(3)
C17 0.027(4) 0.029(4) 0.016(4) -0.001(3) 0.004(3) 0.000(3)
C8 0.023(4) 0.023(4) 0.022(4) 0.001(3) 0.007(3) 0.002(3)
C23 0.026(4) 0.024(4) 0.032(5) 0.002(3) 0.002(3) -0.005(3)
C14 0.031(4) 0.028(4) 0.030(4) -0.004(3) 0.010(3) 0.003(3)
C12 0.037(4) 0.020(4) 0.031(4) -0.002(3) -0.005(3) -0.001(3)
C36 0.039(5) 0.021(4) 0.026(4) 0.004(3) 0.003(3) -0.013(3)
C7 0.030(5) 0.025(4) 0.025(4) -0.005(3) -0.003(3) 0.000(3)
C37 0.037(5) 0.037(4) 0.022(4) 0.011(3) -0.001(3) -0.005(3)
C33 0.033(4) 0.028(4) 0.033(5) -0.011(3) 0.002(4) -0.001(3)
C24 0.024(4) 0.025(4) 0.021(4) -0.005(3) 0.008(3) 0.000(3)
C6 0.025(4) 0.022(4) 0.032(5) -0.001(3) 0.002(3) 0.004(3)
C31 0.022(4) 0.034(4) 0.034(5) 0.006(3) 0.006(3) 0.001(3)
C49 0.023(4) 0.033(4) 0.025(4) -0.001(3) 0.002(3) -0.005(3)
C5 0.022(4) 0.024(4) 0.026(4) -0.001(3) 0.001(3) -0.003(3)
C32 0.026(4) 0.029(4) 0.032(5) -0.003(3) -0.001(4) -0.010(3)
C53 0.029(4) 0.021(4) 0.023(4) -0.002(3) 0.002(3) 0.001(3)
C51 0.032(4) 0.045(5) 0.019(4) 0.001(3) 0.007(3) -0.006(3)
C42 0.038(5) 0.044(5) 0.027(5) -0.006(3) 0.013(4) 0.000(4)
C21 0.025(4) 0.026(4) 0.023(4) 0.000(3) 0.002(3) -0.001(3)
C40 0.042(5) 0.033(4) 0.028(5) -0.007(3) 0.006(4) -0.006(3)
C22 0.030(5) 0.027(4) 0.033(4) 0.009(3) 0.002(4) 0.000(3)
C43 0.022(4) 0.031(4) 0.033(5) -0.003(3) 0.002(3) 0.003(3)
C41 0.044(5) 0.039(5) 0.033(5) -0.019(4) 0.007(4) -0.001(4)
C1S 0.34(2) 0.022(7) 0.35(3) -0.013(10) -0.183(17) 0.042(11)
C2S 0.189(16) 0.187(14) 0.120(14) 0.081(10) 0.036(12) 0.046(11)
C3S 0.44(3) 0.138(15) 0.26(3) 0.056(18) -0.18(2) -0.07(2)
C5S 0.56(3) 0.32(3) 0.100(17) 0.075(19) 0.13(2) -0.07(3)
C6S 0.65(4) 0.116(14) 0.26(3) -0.039(15) 0.34(3) -0.104(19)

loop_
_atom_type_symbol
_atom_type_description
_atom_type_scat_dispersion_real
_atom_type_scat_dispersion_imag
_atom_type_scat_source
C C 0.0033 0.0016 'International Tables Vol C Tables 4.2.6.8 and 6.1.1.4'
H H 0.0000 0.0000 'International Tables Vol C Tables 4.2.6.8 and 6.1.1.4'
N N 0.0061 0.0033 'International Tables Vol C Tables 4.2.6.8 and 6.1.1.4'
O O 0.0106 0.0060 'International Tables Vol C Tables 4.2.6.8 and 6.1.1.4'
F F 0.0171 0.0103 'International Tables Vol C Tables 4.2.6.8 and 6.1.1.4'

loop_
_geom_angle_atom_site_label_1
_geom_angle_atom_site_label_2
_geom_angle_atom_site_label_3
_geom_angle
C19 N6 C16 109.8(6)
C1 N1 C57 125.0(5)
C1 N1 C4 109.9(5)
C57 N1 C4 125.1(5)
C46 N3 C38 124.9(6)
C46 N3 C39 110.3(6)
C38 N3 C39 124.8(6)
C38 N4 C35 108.9(6)
C57 N2 C54 109.2(6)
C27 N5 C19 124.0(6)
C27 N5 C20 109.6(6)
C19 N5 C20 126.1(6)
C40 C39 C44 124.0(7)
C40 C39 N3 127.6(7)
C44 C39 N3 108.2(6)
C34 C29 C30 115.9(6)
C34 C29 C28 122.0(6)
C30 C29 C28 121.9(6)
C5 C4 C3 123.1(6)
C5 C4 N1 128.6(6)
C3 C4 N1 108.2(5)
C15 C10 C11 115.5(6)
C15 C10 C9 122.1(6)
C11 C10 C9 122.2(6)
N2 C54 C47 126.2(6)
N2 C54 C55 106.0(6)
C47 C54 C55 127.5(7)
C39 C44 C43 116.7(6)
C39 C44 C45 108.8(6)
C43 C44 C45 134.2(7)
N6 C16 C17 106.1(6)
N6 C16 C9 126.6(6)
C17 C16 C9 126.9(7)
N6 C19 C18 108.8(6)
N6 C19 N5 120.3(6)
C18 C19 N5 130.8(6)
O1 C1 N1 123.1(6)
O1 C1 C2 130.2(6)
N1 C1 C2 106.6(6)
F6 C30 C31 118.2(6)
F6 C30 C29 120.2(6)
C31 C30 C29 121.5(6)
C55 C56 C57 107.2(6)
C21 C20 C25 122.3(6)
C21 C20 N5 128.5(7)
C25 C20 N5 109.2(6)
N4 C35 C36 106.0(6)
N4 C35 C28 126.1(7)
C36 C35 C28 126.9(7)
C26 C28 C35 130.9(7)
C26 C28 C29 118.7(6)
C35 C28 C29 110.3(6)
O3 C27 N5 122.7(6)
O3 C27 C26 129.5(6)
N5 C27 C26 107.8(6)
C53 C48 C49 117.3(6)
C53 C48 C47 122.3(6)
C49 C48 C47 120.3(6)
C56 C55 C54 108.3(6)
F12 C50 C49 121.0(7)
F12 C50 C51 120.6(7)
C49 C50 C51 118.4(7)
O2 C46 N3 121.8(6)
O2 C46 C45 130.8(6)
N3 C46 C45 107.3(6)
N4 C38 C37 110.3(6)
N4 C38 N3 120.6(6)
C37 C38 N3 129.2(7)
N2 C57 C56 109.2(6)
N2 C57 N1 120.4(6)
C56 C57 N1 130.4(6)
F10 C34 C33 117.5(6)
F10 C34 C29 118.7(6)
C33 C34 C29 123.8(7)
C45 C47 C54 131.1(7)
C45 C47 C48 115.3(6)
C54 C47 C48 113.5(6)
F14 C52 C51 120.2(7)
F14 C52 C53 120.7(6)
C51 C52 C53 119.1(7)
C28 C26 C25 129.2(6)
C28 C26 C27 125.5(6)
C25 C26 C27 105.3(6)
C4 C3 C8 116.8(6)
C4 C3 C2 108.6(6)
C8 C3 C2 134.3(6)
C20 C25 C24 119.3(6)
C20 C25 C26 108.1(6)
C24 C25 C26 132.6(7)
C14 C15 F5 118.0(7)
C14 C15 C10 122.9(7)
F5 C15 C10 119.0(6)
C2 C9 C16 131.8(7)
C2 C9 C10 116.2(6)
C16 C9 C10 112.0(6)
C47 C45 C44 129.4(7)
C47 C45 C46 125.5(6)
C44 C45 C46 105.1(6)
C9 C2 C3 129.2(6)
C9 C2 C1 124.6(6)
C3 C2 C1 106.0(5)
F3 C13 C14 120.9(7)
F3 C13 C12 120.5(7)
C14 C13 C12 118.5(7)
C19 C18 C17 106.5(6)
F1 C11 C12 119.4(7)
F1 C11 C10 119.4(6)
C12 C11 C10 121.1(7)
C18 C17 C16 108.8(6)
C7 C8 C3 120.4(7)
C22 C23 C24 121.0(7)
C15 C14 F4 120.4(7)
C15 C14 C13 120.7(7)
F4 C14 C13 118.7(7)
F2 C12 C11 119.1(7)
F2 C12 C13 119.7(7)
C11 C12 C13 121.2(7)
C37 C36 C35 108.7(7)
C8 C7 C6 121.2(7)
C38 C37 C36 106.1(7)
C34 C33 F9 121.7(7)
C34 C33 C32 119.3(7)
F9 C33 C32 118.9(6)
C25 C24 C23 118.7(7)
C7 C6 C5 120.1(7)
F7 C31 C32 119.9(7)
F7 C31 C30 120.2(6)
C32 C31 C30 119.9(7)
F11 C49 C50 117.5(7)
F11 C49 C48 120.5(6)
C50 C49 C48 121.9(7)
C4 C5 C6 118.3(7)
F8 C32 C33 121.2(6)
F8 C32 C31 119.2(7)
C33 C32 C31 119.6(7)
F15 C53 C48 119.7(6)
F15 C53 C52 118.4(6)
C48 C53 C52 121.8(7)
C52 C51 F13 120.8(7)
C52 C51 C50 121.4(7)
F13 C51 C50 117.8(7)
C41 C42 C43 120.5(7)
C20 C21 C22 117.3(7)
C39 C40 C41 117.2(7)
C23 C22 C21 121.4(7)
C42 C43 C44 119.9(7)
C42 C41 C40 121.5(7)
C1S C2S C3S 74.6(15)
C6S C3S C2S 147(3)
C3S C6S C5S 103(3)

loop_
_geom_bond_atom_site_label_1
_geom_bond_atom_site_label_2
_geom_bond_distance
F5 C15 1.366(8)
F15 C53 1.345(8)
F11 C49 1.355(8)
F10 C34 1.356(7)
F1 C11 1.344(8)
F14 C52 1.337(8)
F7 C31 1.356(8)
F6 C30 1.355(7)
F4 C14 1.365(8)
F2 C12 1.353(8)
F12 C50 1.348(8)
F9 C33 1.363(8)
F8 C32 1.344(8)
F3 C13 1.342(8)
F13 C51 1.367(8)
O1 C1 1.235(8)
O3 C27 1.242(8)
O2 C46 1.246(8)
N6 C19 1.371(8)
N6 C16 1.378(9)
N1 C1 1.411(8)
N1 C57 1.412(8)
N1 C4 1.423(8)
N3 C46 1.378(9)
N3 C38 1.403(9)
N3 C39 1.421(9)
N4 C38 1.357(8)
N4 C35 1.379(9)
N2 C57 1.339(8)
N2 C54 1.385(8)
N5 C27 1.390(8)
N5 C19 1.412(9)
N5 C20 1.426(8)
C39 C40 1.382(10)
C39 C44 1.391(10)
C29 C34 1.376(9)
C29 C30 1.386(9)
C29 C28 1.498(10)
C4 C5 1.377(9)
C4 C3 1.412(9)
C10 C15 1.395(9)
C10 C11 1.405(10)
C10 C9 1.502(9)
C54 C47 1.419(10)
C54 C55 1.410(9)
C44 C43 1.416(9)
C44 C45 1.460(9)
C16 C17 1.410(9)
C16 C9 1.435(9)
C19 C18 1.387(9)
C1 C2 1.483(10)
C30 C31 1.389(10)
C56 C55 1.369(9)
C56 C57 1.386(9)
C20 C21 1.381(9)
C20 C25 1.395(10)
C35 C36 1.413(10)
C35 C28 1.438(9)
C28 C26 1.364(9)
C27 C26 1.485(10)
C48 C53 1.376(10)
C48 C49 1.386(10)
C48 C47 1.524(10)
C50 C49 1.370(10)
C50 C51 1.385(10)
C46 C45 1.482(10)
C38 C37 1.372(10)
C34 C33 1.361(10)
C47 C45 1.385(9)
C52 C51 1.348(10)
C52 C53 1.381(10)
C26 C25 1.473(9)
C3 C8 1.406(9)
C3 C2 1.457(9)
C25 C24 1.404(9)
C15 C14 1.346(10)
C9 C2 1.361(9)
C13 C14 1.373(11)
C13 C12 1.369(10)
C18 C17 1.402(10)
C11 C12 1.371(10)
C8 C7 1.375(9)
C23 C22 1.356(10)
C23 C24 1.403(10)
C36 C37 1.392(10)
C7 C6 1.389(10)
C33 C32 1.368(10)
C6 C5 1.391(9)
C31 C32 1.374(10)
C42 C41 1.375(11)
C42 C43 1.389(10)
C21 C22 1.420(10)
C40 C41 1.382(10)
C1S C2S 1.69(3)
C2S C3S 2.39(4)
C3S C6S 1.30(3)
C5S C6S 2.28(5)
